data_7053222
loop_
_publ_author_name
'Joo, Young-Hyuk'
'Chung, Jin Hyuk'
'Cho, Soo Gyeong'
'Goh, Eun Mee'

_publ_section_title
;
 Energetic salts based on 1-methoxy-5-nitroiminotetrazole
;
_journal_issue 4
_journal_name_full 'New Journal of Chemistry'
_journal_page_first 1180
_journal_paper_doi 10.1039/c3nj41117f
_journal_volume 37
_journal_year 2013
_chemical_formula_sum 'C3 H11 N11 O3'
_chemical_formula_weight 249.23
_chemical_name_common 'diaminoguanidinium 1-methoxy-5-nitroiminotetrazolate'
_chemical_name_systematic
;
diaminoguanidinium 1-methoxy-5-nitroiminotetrazolate
;
_space_group_IT_number 2
_symmetry_cell_setting triclinic
_symmetry_space_group_name_Hall '-P 1'
_symmetry_space_group_name_H-M 'P -1'
_atom_sites_solution_hydrogens geom
_atom_sites_solution_primary direct
_atom_sites_solution_secondary difmap
_audit_creation_method SHELXL-97
_cell_angle_alpha 105.849(4)
_cell_angle_beta 100.993(4)
_cell_angle_gamma 103.370(4)
_cell_formula_units_Z 2
_cell_length_a 6.5764(12)
_cell_length_b 9.2377(17)
_cell_length_c 9.8647(18)
_cell_measurement_reflns_used 3874
_cell_measurement_temperature 296(2)
_cell_measurement_theta_max 28.32
_cell_measurement_theta_min 2.68
_cell_volume 539.86(17)
_computing_cell_refinement 'Bruker SAINT'
_computing_data_collection 'Bruker APEX2'
_computing_data_reduction 'Bruker SAINT'
_computing_molecular_graphics 'Bruker SHELXTL'
_computing_publication_material 'Bruker SHELXTL'
_computing_structure_refinement 'SHELXL-97 (Sheldrick, 2008)'
_computing_structure_solution 'SHELXS-97 (Sheldrick, 2008)'
_diffrn_ambient_temperature 296(2)
_diffrn_measured_fraction_theta_full 0.985
_diffrn_measured_fraction_theta_max 0.985
_diffrn_measurement_device_type 'Bruker APEX-II CCD'
_diffrn_measurement_method '\f and \w scans'
_diffrn_radiation_monochromator graphite
_diffrn_radiation_source 'fine-focus sealed tube'
_diffrn_radiation_type MoK\a
_diffrn_radiation_wavelength 0.71073
_diffrn_reflns_av_R_equivalents 0.0289
_diffrn_reflns_av_sigmaI/netI 0.0245
_diffrn_reflns_limit_h_max 7
_diffrn_reflns_limit_h_min -7
_diffrn_reflns_limit_k_max 11
_diffrn_reflns_limit_k_min -11
_diffrn_reflns_limit_l_max 11
_diffrn_reflns_limit_l_min -11
_diffrn_reflns_number 6313
_diffrn_reflns_theta_full 25.50
_diffrn_reflns_theta_max 25.50
_diffrn_reflns_theta_min 2.23
_exptl_absorpt_coefficient_mu 0.131
_exptl_absorpt_correction_type none
_exptl_crystal_colour colorless
_exptl_crystal_density_diffrn 1.533
_exptl_crystal_density_meas 0
_exptl_crystal_density_method 'not measured'
_exptl_crystal_description block
_exptl_crystal_F_000 260
_exptl_crystal_size_max 0.24
_exptl_crystal_size_mid 0.22
_exptl_crystal_size_min 0.10
_refine_diff_density_max 0.494
_refine_diff_density_min -0.526
_refine_diff_density_rms 0.054
_refine_ls_extinction_coef 0.059(12)
_refine_ls_extinction_expression Fc^*^=kFc[1+0.001xFc^2^\l^3^/sin(2\q)]^-1/4^
_refine_ls_extinction_method SHELXL
_refine_ls_goodness_of_fit_ref 1.068
_refine_ls_hydrogen_treatment constr
_refine_ls_matrix_type full
_refine_ls_number_parameters 156
_refine_ls_number_reflns 1964
_refine_ls_number_restraints 0
_refine_ls_restrained_S_all 1.068
_refine_ls_R_factor_all 0.0530
_refine_ls_R_factor_gt 0.0494
_refine_ls_shift/su_max 0.017
_refine_ls_shift/su_mean 0.005
_refine_ls_structure_factor_coef Fsqd
_refine_ls_weighting_details 'calc w=1/[\s^2^(Fo^2^)+(0.0912P)^2^+0.2828P] where P=(Fo^2^+2Fc^2^)/3'
_refine_ls_weighting_scheme calc
_refine_ls_wR_factor_gt 0.1560
_refine_ls_wR_factor_ref 0.1600
_reflns_number_gt 1793
_reflns_number_total 1964
_reflns_threshold_expression >2sigma(I)
_cod_data_source_file c3nj41117f.txt
_cod_data_source_block test4_0m
_cod_depositor_comments
;
The following automatic conversions were performed:

'_symmetry_cell_setting' value 'Triclinic' changed to 'triclinic'
according to /home/saulius/struct/CIF-dictionaries/cif_core.dic
dictionary named 'cif_core.dic' version 2.4.2 from 2011-04-26.

Automatic conversion script
Id: cif_fix_values 1891 2012-01-12 08:04:46Z andrius 
;
_cod_original_sg_symbol_H-M P-1
_cod_database_code 7053222

loop_
_symmetry_equiv_pos_as_xyz
'x, y, z'
'-x, -y, -z'

loop_
_atom_site_label
_atom_site_type_symbol
_atom_site_fract_x
_atom_site_fract_y
_atom_site_fract_z
_atom_site_U_iso_or_equiv
_atom_site_adp_type
_atom_site_occupancy
_atom_site_symmetry_multiplicity
_atom_site_calc_flag
_atom_site_refinement_flags
C1 C 0.3564(3) 0.1503(2) 0.6618(2) 0.0324(5) Uani 1 1 d .
N2 N 0.3891(3) 0.1172(2) 0.78650(18) 0.0363(4) Uani 1 1 d .
N3 N 0.4879(3) 0.2600(2) 0.89694(19) 0.0438(5) Uani 1 1 d .
N4 N 0.5163(3) 0.3761(2) 0.8462(2) 0.0469(5) Uani 1 1 d .
N5 N 0.4333(3) 0.3097(2) 0.7006(2) 0.0403(5) Uani 1 1 d .
N6 N 0.2696(3) 0.0674(2) 0.51621(18) 0.0387(5) Uani 1 1 d .
N7 N 0.2040(3) -0.0884(2) 0.48045(18) 0.0378(5) Uani 1 1 d .
O8 O 0.2142(3) -0.15929(18) 0.57114(18) 0.0504(5) Uani 1 1 d .
O9 O 0.1271(3) -0.1627(2) 0.34563(18) 0.0597(5) Uani 1 1 d .
O10 O 0.4429(3) 0.3984(2) 0.6108(2) 0.0552(5) Uani 1 1 d .
C11 C 0.2618(5) 0.4630(3) 0.5996(4) 0.0679(8) Uani 1 1 d .
H11A H 0.1281 0.3790 0.5689 0.102 Uiso 1 1 calc R
H11B H 0.2640 0.5170 0.5292 0.102 Uiso 1 1 calc R
H11C H 0.2734 0.5358 0.6933 0.102 Uiso 1 1 calc R
N12 N 0.3531(3) 0.1348(3) 0.2328(2) 0.0501(5) Uani 1 1 d .
H12A H 0.4221 0.1926 0.1911 0.060 Uiso 1 1 calc R
H12B H 0.4206 0.0901 0.2843 0.060 Uiso 1 1 calc R
N13 N 0.1311(3) 0.1137(2) 0.2169(2) 0.0481(5) Uani 1 1 d .
H13 H 0.0609 0.0561 0.2583 0.058 Uiso 1 1 calc R
C14 C 0.0303(3) 0.1842(2) 0.1367(2) 0.0334(5) Uani 1 1 d .
N15 N 0.1395(3) 0.2600(2) 0.06440(19) 0.0386(5) Uani 1 1 d .
H15 H 0.2725 0.2629 0.0696 0.046 Uiso 1 1 calc R
N16 N 0.0376(3) 0.3353(2) -0.0205(2) 0.0460(5) Uani 1 1 d .
H16A H -0.0954 0.3322 -0.0256 0.055 Uiso 1 1 calc R
H16B H 0.1080 0.3847 -0.0677 0.055 Uiso 1 1 calc R
N17 N -0.1757(3) 0.1740(3) 0.1264(2) 0.0510(6) Uani 1 1 d .
H17A H -0.2413 0.2170 0.0720 0.061 Uiso 1 1 calc R
H17B H -0.2444 0.1243 0.1741 0.061 Uiso 1 1 calc R

loop_
_atom_site_aniso_label
_atom_site_aniso_U_11
_atom_site_aniso_U_22
_atom_site_aniso_U_33
_atom_site_aniso_U_23
_atom_site_aniso_U_13
_atom_site_aniso_U_12
C1 0.0292(10) 0.0381(10) 0.0374(10) 0.0190(8) 0.0136(8) 0.0127(8)
N2 0.0367(9) 0.0414(9) 0.0340(9) 0.0168(7) 0.0101(7) 0.0124(7)
N3 0.0426(10) 0.0498(11) 0.0373(10) 0.0141(8) 0.0101(8) 0.0117(8)
N4 0.0457(11) 0.0447(10) 0.0445(11) 0.0115(8) 0.0128(8) 0.0062(8)
N5 0.0463(10) 0.0376(9) 0.0427(10) 0.0205(8) 0.0173(8) 0.0106(8)
N6 0.0459(10) 0.0411(10) 0.0347(9) 0.0183(7) 0.0128(7) 0.0151(8)
N7 0.0330(9) 0.0445(10) 0.0351(9) 0.0132(7) 0.0082(7) 0.0111(7)
O8 0.0572(10) 0.0407(9) 0.0486(9) 0.0213(7) 0.0038(7) 0.0070(7)
O9 0.0671(12) 0.0600(11) 0.0365(9) 0.0065(8) 0.0078(8) 0.0066(9)
O10 0.0660(11) 0.0495(9) 0.0667(11) 0.0370(9) 0.0291(9) 0.0183(8)
C11 0.0663(17) 0.0533(15) 0.093(2) 0.0420(15) 0.0158(15) 0.0181(13)
N12 0.0397(10) 0.0710(13) 0.0607(13) 0.0430(11) 0.0195(9) 0.0259(9)
N13 0.0399(10) 0.0654(12) 0.0594(12) 0.0436(10) 0.0209(9) 0.0206(9)
C14 0.0346(10) 0.0357(10) 0.0323(10) 0.0138(8) 0.0113(8) 0.0101(8)
N15 0.0316(9) 0.0490(10) 0.0451(10) 0.0280(8) 0.0135(7) 0.0134(7)
N16 0.0384(10) 0.0584(12) 0.0539(12) 0.0370(10) 0.0134(8) 0.0154(9)
N17 0.0368(10) 0.0753(14) 0.0615(13) 0.0443(11) 0.0222(9) 0.0218(9)

loop_
_atom_type_symbol
_atom_type_description
_atom_type_scat_dispersion_real
_atom_type_scat_dispersion_imag
_atom_type_scat_source
C C 0.0033 0.0016 'International Tables Vol C Tables 4.2.6.8 and 6.1.1.4'
H H 0.0000 0.0000 'International Tables Vol C Tables 4.2.6.8 and 6.1.1.4'
N N 0.0061 0.0033 'International Tables Vol C Tables 4.2.6.8 and 6.1.1.4'
O O 0.0106 0.0060 'International Tables Vol C Tables 4.2.6.8 and 6.1.1.4'

loop_
_geom_angle_atom_site_label_1
_geom_angle_atom_site_label_2
_geom_angle_atom_site_label_3
_geom_angle
N2 C1 N5 106.12(17)
N2 C1 N6 136.71(18)
N5 C1 N6 117.17(17)
C1 N2 N3 105.99(16)
N4 N3 N2 111.64(17)
N3 N4 N5 105.25(17)
N4 N5 C1 110.99(17)
N4 N5 O10 121.14(17)
C1 N5 O10 127.77(18)
N7 N6 C1 116.04(16)
O8 N7 O9 121.06(18)
O8 N7 N6 123.90(17)
O9 N7 N6 115.04(17)
N5 O10 C11 110.72(19)
O10 C11 H11A 109.5
O10 C11 H11B 109.5
H11A C11 H11B 109.5
O10 C11 H11C 109.5
H11A C11 H11C 109.5
H11B C11 H11C 109.5
N13 N12 H12A 120.0
N13 N12 H12B 120.0
H12A N12 H12B 120.0
C14 N13 N12 118.86(17)
C14 N13 H13 120.6
N12 N13 H13 120.6
N17 C14 N15 121.11(18)
N17 C14 N13 120.32(18)
N15 C14 N13 118.54(18)
C14 N15 N16 119.68(17)
C14 N15 H15 120.2
N16 N15 H15 120.2
N15 N16 H16A 120.0
N15 N16 H16B 120.0
H16A N16 H16B 120.0
C14 N17 H17A 120.0
C14 N17 H17B 120.0
H17A N17 H17B 120.0

loop_
_geom_bond_atom_site_label_1
_geom_bond_atom_site_label_2
_geom_bond_distance
C1 N2 1.337(3)
C1 N5 1.357(3)
C1 N6 1.364(3)
N2 N3 1.378(3)
N3 N4 1.293(3)
N4 N5 1.342(3)
N5 O10 1.362(2)
N6 N7 1.327(3)
N7 O8 1.245(2)
N7 O9 1.257(2)
O10 C11 1.449(3)
C11 H11A 0.9600
C11 H11B 0.9600
C11 H11C 0.9600
N12 N13 1.400(3)
N12 H12A 0.8600
N12 H12B 0.8600
N13 C14 1.331(3)
N13 H13 0.8600
C14 N17 1.318(3)
C14 N15 1.323(2)
N15 N16 1.398(2)
N15 H15 0.8600
N16 H16A 0.8600
N16 H16B 0.8600
N17 H17A 0.8600
N17 H17B 0.8600
